data_2011238
loop_
_publ_author_name
'Han, Bong-Hwan'
'Choi, Moon-Gun'

_publ_section_title
;
 Tetrakis(3,4-ethylenedioxy-2-thienyl)silane carbon tetrachloride
 solvate
;
_journal_issue 8
_journal_name_full 'Acta Crystallographica Section C'
_journal_page_first 1001
_journal_page_last 1003
_journal_paper_doi 10.1107/S0108270100006740
_journal_volume 56
_journal_year 2000
_chemical_formula_moiety 'C24 H20 O8 S4 Si, C Cl4'
_chemical_formula_sum 'C25 H20 Cl4 O8 S4 Si'
_chemical_formula_weight 746.54
_chemical_name_systematic
;
 Tetrakis(3,4-ethylenedioxy-2-thienyl)silane carbon tetrachloride solvate
;
_space_group_IT_number 82
_symmetry_cell_setting tetragonal
_symmetry_space_group_name_Hall 'I -4'
_symmetry_space_group_name_H-M 'I -4'
_cell_angle_alpha 90.00
_cell_angle_beta 90.00
_cell_angle_gamma 90.00
_cell_formula_units_Z 2
_cell_length_a 13.1846(6)
_cell_length_b 13.1846(6)
_cell_length_c 8.8493(6)
_cell_measurement_reflns_used 3266
_cell_measurement_temperature 193(2)
_cell_measurement_theta_max 53
_cell_measurement_theta_min 4
_cell_volume 1538.31(14)
_computing_cell_refinement SMART
_computing_data_collection 'SMART (Siemens, 1996)'
_computing_data_reduction 'SAINT (Siemens, 1996)'
_computing_molecular_graphics SHELXTL
_computing_publication_material SHELXTL
_computing_structure_refinement SHELXTL
_computing_structure_solution 'SHELXTL (Siemens, 1994)'
_diffrn_ambient_temperature 193(2)
_diffrn_measured_fraction_theta_full 1.000
_diffrn_measured_fraction_theta_max 1.000
_diffrn_measurement_device_type 'Siemens CCD area-detector'
_diffrn_measurement_method '\f and \w scans'
_diffrn_radiation_monochromator graphite
_diffrn_radiation_source 'fine-focus sealed tube'
_diffrn_radiation_type MoK\a
_diffrn_radiation_wavelength .71073
_diffrn_reflns_av_R_equivalents .000
_diffrn_reflns_av_sigmaI/netI .018
_diffrn_reflns_limit_h_max 16
_diffrn_reflns_limit_h_min -16
_diffrn_reflns_limit_k_max 16
_diffrn_reflns_limit_k_min 0
_diffrn_reflns_limit_l_max 11
_diffrn_reflns_limit_l_min 0
_diffrn_reflns_number 1557
_diffrn_reflns_theta_full 26.35
_diffrn_reflns_theta_max 26.35
_diffrn_reflns_theta_min 2.18
_diffrn_standards_decay_% none
_exptl_absorpt_coefficient_mu .742
_exptl_absorpt_correction_T_max .878
_exptl_absorpt_correction_T_min .751
_exptl_absorpt_correction_type empirical
_exptl_absorpt_process_details '(SADABS; Sheldrick, 1997)'
_exptl_crystal_colour colourless
_exptl_crystal_density_diffrn 1.612
_exptl_crystal_density_meas ?
_exptl_crystal_density_method 'not measured'
_exptl_crystal_description block
_exptl_crystal_F_000 760
_exptl_crystal_size_max .41
_exptl_crystal_size_mid .18
_exptl_crystal_size_min .18
_refine_diff_density_max .21
_refine_diff_density_min -.29
_refine_ls_abs_structure_details 'Flack (1983)'
_refine_ls_abs_structure_Flack .08(8)
_refine_ls_extinction_method none
_refine_ls_goodness_of_fit_ref 1.005
_refine_ls_hydrogen_treatment refU
_refine_ls_matrix_type full
_refine_ls_number_parameters 115
_refine_ls_number_reflns 1557
_refine_ls_number_restraints 0
_refine_ls_restrained_S_all 1.005
_refine_ls_R_factor_all .030
_refine_ls_R_factor_gt .028
_refine_ls_shift/su_max .001
_refine_ls_shift/su_mean .000
_refine_ls_structure_factor_coef Fsqd
_refine_ls_weighting_details 'calc w = 1/[\s^2^(Fo^2^)+(0.055P)^2^+0.401P] where P=(Fo^2^+2Fc^2^)/3'
_refine_ls_weighting_scheme calc
_refine_ls_wR_factor_ref .074
_reflns_number_gt 1480
_reflns_number_total 1557
_reflns_threshold_expression I>2\s(I)
_cod_data_source_file oa1098.cif
_cod_data_source_block I
_cod_depositor_comments
;
The following automatic conversions were performed:

'_exptl_crystal_density_meas' value 'not measured' was changed to '?'
- the value is perceived as not measured.

Automatic conversion script
Id: cif_fix_values 3008 2015-01-20 13:52:24Z robertas 
;
_cod_database_code 2011238
_cod_database_fobs_code 2011238

loop_
_symmetry_equiv_pos_as_xyz
'x, y, z'
'-x, -y, z'
'y, -x, -z'
'-y, x, -z'
'x+1/2, y+1/2, z+1/2'
'-x+1/2, -y+1/2, z+1/2'
'y+1/2, -x+1/2, -z+1/2'
'-y+1/2, x+1/2, -z+1/2'

loop_
_atom_site_label
_atom_site_fract_x
_atom_site_fract_y
_atom_site_fract_z
_atom_site_U_iso_or_equiv
_atom_site_adp_type
_atom_site_calc_flag
_atom_site_refinement_flags
_atom_site_occupancy
_atom_site_disorder_assembly
_atom_site_disorder_group
_atom_site_type_symbol
Si 0.5 1 -0.25 .0196(2) Uani d S 1 . . Si
S 0.58643(4) .78829(4) -0.15379(6) .02697(15) Uani d . 1 . . S
Cl 0.89071(7) 1.00101(6) 0.88706(10) .0604(3) Uani d . 1 . . Cl
O1 0.36088(13) .92404(13) 0.03840(19) .0296(4) Uani d . 1 . . O
O2 0.40498(14) .72941(12) 0.1798(2) .0318(4) Uani d . 1 . . O
C1 1 1 1 .0369(11) Uani d S 1 . . C
C2 0.49965(16) .88572(15) -0.1291(2) .0225(4) Uani d . 1 . . C
C3 0.43722(16) .86174(16) -0.0114(3) .0217(4) Uani d . 1 . . C
C4 0.45871(17) .76650(17) 0.0579(3) .0246(5) Uani d . 1 . . C
C5 0.53702(18) .71714(18) -0.0083(3) .0281(5) Uani d . 1 . . C
C6 0.29017(18) .8699(2) 0.1328(3) .0310(5) Uani d . 1 . . C
C7 0.3458(2) .80865(19) 0.2506(3) .0325(5) Uani d . 1 . . C
H5 0.569(2) .657(3) 0.010(4) .044(9) Uiso d . 1 . . H
H6A 0.252(2) .827(2) 0.066(4) .037(8) Uiso d . 1 . . H
H6B 0.251(2) .925(2) 0.181(3) .025(6) Uiso d . 1 . . H
H7A 0.300(2) .775(2) 0.312(3) .033(7) Uiso d . 1 . . H
H7B 0.392(2) .843(2) 0.315(3) .039(8) Uiso d . 1 . . H

loop_
_atom_site_aniso_label
_atom_site_aniso_U_11
_atom_site_aniso_U_22
_atom_site_aniso_U_33
_atom_site_aniso_U_12
_atom_site_aniso_U_13
_atom_site_aniso_U_23
Si .0203(3) .0203(3) .0182(6) 0 0 0
S .0295(3) .0255(3) .0259(3) .0068(2) .0034(2) -.0005(2)
Cl .0668(5) .0497(4) .0648(6) .0069(4) -.0336(4) -.0064(4)
O1 .0294(9) .0293(8) .0303(9) .0059(7) .0084(7) .0037(7)
O2 .0384(9) .0282(8) .0288(9) -.0017(7) .0059(7) .0068(7)
C1 .0383(17) .0383(17) .034(3) 0 0 0
C2 .0246(11) .0196(10) .0234(12) .0027(8) -.0002(9) .0002(9)
C3 .0222(10) .0221(10) .0210(11) -.0009(8) -.0007(8) -.0018(8)
C4 .0285(12) .0239(11) .0215(11) -.0027(9) -.0025(9) -.0003(9)
C5 .0361(13) .0208(11) .0273(12) .0033(9) -.0020(10) .0028(9)
C6 .0286(11) .0384(13) .0261(13) -.0028(10) .0032(11) -.0034(10)
C7 .0382(13) .0335(12) .0258(12) -.0047(10) .0071(11) .0001(10)

loop_
_atom_type_symbol
_atom_type_description
_atom_type_scat_dispersion_real
_atom_type_scat_dispersion_imag
_atom_type_scat_source
C C .0033 .0016 'International Tables Vol C Tables 4.2.6.8 and 6.1.1.4'
H H .0000 .0000 'International Tables Vol C Tables 4.2.6.8 and 6.1.1.4'
O O .0106 .0060 'International Tables Vol C Tables 4.2.6.8 and 6.1.1.4'
Si Si .0817 .0704 'International Tables Vol C Tables 4.2.6.8 and 6.1.1.4'
S S .1246 .1234 'International Tables Vol C Tables 4.2.6.8 and 6.1.1.4'
Cl Cl .1484 .1585 'International Tables Vol C Tables 4.2.6.8 and 6.1.1.4'

loop_
_geom_angle_atom_site_label_1
_geom_angle_atom_site_label_2
_geom_angle_atom_site_label_3
_geom_angle_site_symmetry_1
_geom_angle_site_symmetry_3
_geom_angle
_geom_angle_publ_flag
C2 S C5 . . 93.42(11) yes
C3 C2 S . . 108.83(16) yes
C3 C2 Si . . 129.22(17) yes
S C2 Si . . 121.95(12) yes
C2 C3 O1 . . 123.3(2) yes
C2 C3 C4 . . 114.4(2) yes
O1 C3 C4 . . 122.3(2) yes
C5 C4 O2 . . 124.0(2) yes
C5 C4 C3 . . 112.9(2) yes
O2 C4 C3 . . 123.1(2) yes
C4 C5 S . . 110.51(17) yes
O1 C6 C7 . . 110.54(19) yes
O2 C7 C6 . . 110.4(2) yes
C3 O1 C6 . . 111.37(18) yes
C4 O2 C7 . . 111.08(18) yes
C2 Si C2 7_464 2_675 109.59(7) ?
C2 Si C2 7_464 . 109.59(7) ?
C2 Si C2 2_675 . 109.23(13) ?
C2 Si C2 7_464 8_654 109.23(13) ?
C2 Si C2 2_675 8_654 109.59(7) ?
C2 Si C2 . 8_654 109.59(7) ?
Cl C1 Cl 4_757 . 108.95(3) ?
Cl C1 Cl 4_757 2_775 108.95(3) ?
Cl C1 Cl . 2_775 110.51(7) ?
Cl C1 Cl 4_757 3_577 110.51(7) ?
Cl C1 Cl . 3_577 108.95(3) ?
Cl C1 Cl 2_775 3_577 108.95(3) ?

loop_
_geom_bond_atom_site_label_1
_geom_bond_atom_site_label_2
_geom_bond_site_symmetry_2
_geom_bond_distance
_geom_bond_publ_flag
Si C2 . 1.848(2) yes
S C2 . 1.734(2) yes
S C5 . 1.721(3) yes
C2 C3 . 1.364(3) yes
C3 C4 . 1.426(3) yes
C4 C5 . 1.354(3) yes
C6 C7 . 1.509(4) yes
O1 C3 . 1.372(3) yes
O1 C6 . 1.441(3) yes
O2 C4 . 1.380(3) yes
O2 C7 . 1.447(3) yes
Si C2 7_464 1.848(2) ?
Si C2 2_675 1.848(2) ?
Si C2 8_654 1.848(2) ?
Cl C1 . 1.7537(8) ?
C1 Cl 4_757 1.7537(8) ?
C1 Cl 2_775 1.7537(8) ?
C1 Cl 3_577 1.7537(8) ?

loop_
_geom_torsion_atom_site_label_1
_geom_torsion_atom_site_label_2
_geom_torsion_atom_site_label_3
_geom_torsion_atom_site_label_4
_geom_torsion_site_symmetry_1
_geom_torsion
_geom_torsion_publ_flag
C2 C3 O1 C6 . 163.8(2) yes
O1 C6 C7 O2 . -65.4(3) yes
C4 O2 C7 C6 . 46.2(3) yes
C6 O1 C3 C4 . -17.2(3) yes
C5 S C2 C3 . .57(18) ?
C5 S C2 Si . -179.62(14) ?
C2 Si C2 C3 7_464 -69.01(16) .?
C2 Si C2 C3 2_675 51.07(18) .?
C2 Si C2 C3 8_654 171.1(2) .?
C2 Si C2 S 7_464 111.22(19) .?
C2 Si C2 S 2_675 -128.71(16) .?
C2 Si C2 S 8_654 -8.63(14) .?
S C2 C3 O1 . 179.09(17) ?
Si C2 C3 O1 . -.7(3) ?
S C2 C3 C4 . .0(2) ?
Si C2 C3 C4 . -179.82(17) ?
C7 O2 C4 C5 . 164.3(2) ?
C7 O2 C4 C3 . -15.5(3) ?
C2 C3 C4 C5 . -.7(3) ?
O1 C3 C4 C5 . -179.9(2) ?
C2 C3 C4 O2 . 179.10(19) ?
O1 C3 C4 O2 . .0(3) ?
O2 C4 C5 S . -178.70(17) ?
C3 C4 C5 S . 1.1(3) ?
C2 S C5 C4 . -.99(19) ?
C3 O1 C6 C7 . 48.1(3) ?
